data_7109089
loop_
_publ_author_name
'Handan Akpinar'
'John A. Schlueter'
'Paul M. Lahti'

_publ_section_title
;
 2-(9,10-Anthraquinon-2-yl)-4,4,5,5-tetramethyl-4,5-dihydro-1H-imidazole-3-oxide-1-oxyl:
 polymorphism in a conjugated anthraquinone-substituted nitronylnitroxide
;
_journal_name_full Chem.Commun.
_journal_page_first 3345
_journal_paper_doi 10.1039/c3cc41075g
_journal_volume 49
_journal_year 2013
_chemical_formula_sum 'C21 H19 N2 O4'
_chemical_formula_weight 363.38
_chemical_melting_point 208.0(10)
_chemical_name_common
;
2-(9,10-Anthraquinon-2-yl)-4,4,5,5-tetramethyl-4,5-dihydro-1H-
imidazole-3-oxide-1-oxyl
;
_chemical_name_systematic
;
2-(9,10-Anthraquinon-2-yl)-4,4,5,5-tetramethyl-
4,5-dihydro-1H-imidazole-3-oxide-1-oxyl
;
_space_group_IT_number 14
_symmetry_cell_setting monoclinic
_symmetry_space_group_name_Hall '-P 2ybc'
_symmetry_space_group_name_H-M 'P 1 21/c 1'
_atom_sites_solution_hydrogens geom
_atom_sites_solution_primary direct
_atom_sites_solution_secondary difmap
_audit_creation_method SHELXL-97
_audit_update_record
;
2012-10-24 # Formatted by publCIF
;
_cell_angle_alpha 90.00
_cell_angle_beta 107.70(3)
_cell_angle_gamma 90.00
_cell_formula_units_Z 4
_cell_length_a 8.2851(17)
_cell_length_b 18.895(4)
_cell_length_c 11.832(2)
_cell_measurement_reflns_used 3775
_cell_measurement_temperature 293(2)
_cell_measurement_theta_max 27.485
_cell_measurement_theta_min 0.998
_cell_volume 1764.6(7)
_computing_structure_refinement 'SHELXL-97 (Sheldrick, 1997)'
_diffrn_ambient_temperature 293(2)
_diffrn_measured_fraction_theta_full 0.992
_diffrn_measured_fraction_theta_max 0.992
_diffrn_measurement_device_type 'Nonius KappaCCD area detector'
_diffrn_radiation_monochromator graphite
_diffrn_radiation_source 'fine-focus sealed tube'
_diffrn_radiation_type MoK\a
_diffrn_radiation_wavelength 0.71073
_diffrn_reflns_av_R_equivalents 0.0174
_diffrn_reflns_av_sigmaI/netI 0.0300
_diffrn_reflns_limit_h_max 10
_diffrn_reflns_limit_h_min -10
_diffrn_reflns_limit_k_max 24
_diffrn_reflns_limit_k_min -22
_diffrn_reflns_limit_l_max 15
_diffrn_reflns_limit_l_min -15
_diffrn_reflns_number 7057
_diffrn_reflns_theta_full 27.52
_diffrn_reflns_theta_max 27.52
_diffrn_reflns_theta_min 2.10
_exptl_absorpt_coefficient_mu 0.096
_exptl_absorpt_correction_type none
_exptl_crystal_colour brown
_exptl_crystal_density_diffrn 1.368
_exptl_crystal_density_method 'not measured'
_exptl_crystal_description plate
_exptl_crystal_F_000 764
_exptl_crystal_size_max 1
_exptl_crystal_size_mid 0.4
_exptl_crystal_size_min 0.15
_refine_diff_density_max 0.397
_refine_diff_density_min -0.423
_refine_diff_density_rms 0.130
_refine_ls_extinction_method none
_refine_ls_goodness_of_fit_ref 0.822
_refine_ls_hydrogen_treatment constr
_refine_ls_matrix_type full
_refine_ls_number_parameters 244
_refine_ls_number_reflns 4036
_refine_ls_number_restraints 0
_refine_ls_restrained_S_all 0.822
_refine_ls_R_factor_all 0.0740
_refine_ls_R_factor_gt 0.0533
_refine_ls_shift/su_max 0.000
_refine_ls_shift/su_mean 0.000
_refine_ls_structure_factor_coef Fsqd
_refine_ls_weighting_details 'calc w=1/[\s^2^(Fo^2^)+(0.1640P)^2^+0.4895P] where P=(Fo^2^+2Fc^2^)/3'
_refine_ls_weighting_scheme calc
_refine_ls_wR_factor_gt 0.1644
_refine_ls_wR_factor_ref 0.1951
_reflns_number_gt 3031
_reflns_number_total 4036
_reflns_threshold_expression >2sigma(I)
_cod_data_source_file c3cc41075g.txt
_cod_data_source_block antqnn_alpha_293K
_cod_depositor_comments
;
The following automatic conversions were performed:

'_chemical_melting_point' value '207-209' was changed to '208.0(10)'
- the average value was taken and precision was estimated.

Automatic conversion script
Id: cif_fix_values 1891 2012-01-12 08:04:46Z andrius 
;
_cod_original_cell_volume 1764.6(6)
_cod_original_sg_symbol_H-M P21/C
_cod_database_code 7109089

loop_
_symmetry_equiv_pos_as_xyz
'x, y, z'
'-x, y+1/2, -z+1/2'
'-x, -y, -z'
'x, -y-1/2, z-1/2'

loop_
_atom_site_label
_atom_site_type_symbol
_atom_site_fract_x
_atom_site_fract_y
_atom_site_fract_z
_atom_site_U_iso_or_equiv
_atom_site_adp_type
_atom_site_occupancy
_atom_site_symmetry_multiplicity
_atom_site_calc_flag
_atom_site_refinement_flags
C1 C 0.2344(2) 0.54047(9) 1.29583(14) 0.0380(4) Uani 1 1 d .
O1 O 0.3348(2) 0.69100(7) 1.28245(12) 0.0627(4) Uani 1 1 d .
N1 N 0.3390(2) 0.65987(8) 1.37927(12) 0.0421(4) Uani 1 1 d .
O2 O 0.2911(3) 0.52175(8) 1.55388(13) 0.0793(6) Uani 1 1 d .
N2 N 0.3114(2) 0.58062(8) 1.50681(13) 0.0462(4) Uani 1 1 d .
C2 C 0.2772(2) 0.54724(8) 1.19069(14) 0.0366(4) Uani 1 1 d .
H2 H 0.3367 0.5868 1.1785 0.044 Uiso 1 1 calc R
C3 C 0.23031(19) 0.49460(8) 1.10412(13) 0.0333(3) Uani 1 1 d .
O4 O 0.3440(2) 0.55665(7) 0.97248(12) 0.0577(4) Uani 1 1 d .
C4 C 0.2762(2) 0.50309(8) 0.99211(14) 0.0371(4) Uani 1 1 d .
C5 C 0.2325(2) 0.44398(9) 0.90480(14) 0.0376(4) Uani 1 1 d .
C6 C 0.2733(3) 0.44989(10) 0.79924(16) 0.0499(4) Uani 1 1 d .
H6 H 0.3279 0.4902 0.7843 0.060 Uiso 1 1 calc R
C7 C 0.2324(3) 0.39572(11) 0.71672(18) 0.0571(5) Uani 1 1 d .
H7 H 0.2593 0.4000 0.6462 0.069 Uiso 1 1 calc R
C8 C 0.1523(3) 0.33554(11) 0.73788(17) 0.0539(5) Uani 1 1 d .
H8 H 0.1271 0.2991 0.6823 0.065 Uiso 1 1 calc R
C9 C 0.1095(2) 0.32916(9) 0.84124(17) 0.0463(4) Uani 1 1 d .
H9 H 0.0532 0.2889 0.8544 0.056 Uiso 1 1 calc R
C10 C 0.1505(2) 0.38303(8) 0.92647(14) 0.0374(4) Uani 1 1 d .
O11 O 0.0512(2) 0.31883(8) 1.06301(14) 0.0677(5) Uani 1 1 d .
C11 C 0.1071(2) 0.37447(9) 1.03791(15) 0.0410(4) Uani 1 1 d .
C12 C 0.14220(19) 0.43501(8) 1.12283(14) 0.0354(4) Uani 1 1 d .
C13 C 0.0921(2) 0.43046(10) 1.22470(16) 0.0433(4) Uani 1 1 d .
H13 H 0.0280 0.3920 1.2352 0.052 Uiso 1 1 calc R
C14 C 0.1368(2) 0.48252(10) 1.31003(15) 0.0437(4) Uani 1 1 d .
H14 H 0.1020 0.4792 1.3775 0.052 Uiso 1 1 calc R
C15 C 0.2922(2) 0.59267(9) 1.39092(14) 0.0393(4) Uani 1 1 d .
C16 C 0.4202(2) 0.69387(9) 1.49828(15) 0.0426(4) Uani 1 1 d .
C17 C 0.3448(2) 0.64804(9) 1.57762(14) 0.0411(4) Uani 1 1 d .
C18 C 0.3776(3) 0.77198(10) 1.49471(19) 0.0631(6) Uani 1 1 d .
H18A H 0.2575 0.7777 1.4785 0.095 Uiso 1 1 calc R
H18B H 0.4128 0.7946 1.4335 0.095 Uiso 1 1 calc R
H18C H 0.4354 0.7931 1.5699 0.095 Uiso 1 1 calc R
C19 C 0.6113(3) 0.68299(13) 1.5235(2) 0.0624(6) Uani 1 1 d .
H19D H 0.6356 0.6333 1.5252 0.094 Uiso 1 1 calc R
H19E H 0.6705 0.7036 1.5989 0.094 Uiso 1 1 calc R
H19F H 0.6473 0.7053 1.4624 0.094 Uiso 1 1 calc R
C20 C 0.1737(3) 0.67339(13) 1.5849(2) 0.0599(5) Uani 1 1 d .
H20D H 0.0995 0.6822 1.5064 0.090 Uiso 1 1 calc R
H20E H 0.1888 0.7162 1.6306 0.090 Uiso 1 1 calc R
H20F H 0.1251 0.6377 1.6223 0.090 Uiso 1 1 calc R
C21 C 0.4625(3) 0.63413(12) 1.70183(16) 0.0571(5) Uani 1 1 d .
H21A H 0.5702 0.6181 1.6971 0.086 Uiso 1 1 calc R
H21B H 0.4139 0.5985 1.7394 0.086 Uiso 1 1 calc R
H21C H 0.4777 0.6770 1.7474 0.086 Uiso 1 1 calc R

loop_
_atom_site_aniso_label
_atom_site_aniso_U_11
_atom_site_aniso_U_22
_atom_site_aniso_U_33
_atom_site_aniso_U_23
_atom_site_aniso_U_13
_atom_site_aniso_U_12
C1 0.0467(8) 0.0362(8) 0.0305(8) -0.0005(6) 0.0106(6) 0.0037(6)
O1 0.1136(13) 0.0416(8) 0.0353(7) 0.0041(5) 0.0265(7) -0.0100(7)
N1 0.0640(9) 0.0349(7) 0.0288(7) 0.0012(5) 0.0161(6) 0.0008(6)
O2 0.1536(18) 0.0446(8) 0.0384(8) 0.0064(6) 0.0273(9) -0.0213(9)
N2 0.0728(10) 0.0361(8) 0.0304(7) 0.0010(6) 0.0165(6) -0.0011(7)
C2 0.0446(8) 0.0313(8) 0.0338(8) 0.0003(6) 0.0118(6) -0.0006(6)
C3 0.0380(8) 0.0312(7) 0.0293(7) 0.0005(6) 0.0080(6) 0.0032(6)
O4 0.0916(10) 0.0420(8) 0.0485(8) -0.0054(6) 0.0350(7) -0.0179(7)
C4 0.0467(9) 0.0318(8) 0.0332(8) 0.0004(6) 0.0128(6) -0.0010(6)
C5 0.0438(8) 0.0358(8) 0.0324(8) -0.0014(6) 0.0103(6) 0.0031(6)
C6 0.0712(12) 0.0431(10) 0.0409(9) -0.0043(8) 0.0253(8) -0.0017(8)
C7 0.0835(13) 0.0529(11) 0.0410(10) -0.0087(8) 0.0280(9) 0.0025(10)
C8 0.0694(12) 0.0451(10) 0.0436(10) -0.0143(8) 0.0119(9) 0.0052(9)
C9 0.0522(10) 0.0371(9) 0.0461(10) -0.0083(7) 0.0099(8) -0.0007(7)
C10 0.0391(8) 0.0351(8) 0.0353(8) -0.0023(6) 0.0072(6) 0.0029(6)
O11 0.1059(12) 0.0454(8) 0.0600(9) -0.0090(7) 0.0374(9) -0.0299(8)
C11 0.0455(9) 0.0350(8) 0.0405(9) -0.0028(7) 0.0102(7) -0.0054(6)
C12 0.0372(7) 0.0337(8) 0.0334(8) 0.0002(6) 0.0081(6) 0.0000(6)
C13 0.0480(9) 0.0438(9) 0.0406(9) -0.0001(7) 0.0173(7) -0.0080(7)
C14 0.0523(10) 0.0458(10) 0.0372(9) -0.0008(7) 0.0197(7) -0.0032(7)
C15 0.0545(9) 0.0343(8) 0.0290(7) 0.0001(6) 0.0124(6) 0.0020(7)
C16 0.0593(10) 0.0362(9) 0.0337(8) -0.0060(6) 0.0165(7) -0.0013(7)
C17 0.0582(10) 0.0367(8) 0.0290(8) -0.0028(6) 0.0142(7) 0.0030(7)
C18 0.1069(17) 0.0355(10) 0.0528(12) -0.0029(8) 0.0330(11) 0.0013(10)
C19 0.0612(12) 0.0715(15) 0.0577(12) -0.0151(10) 0.0229(10) -0.0109(10)
C20 0.0613(11) 0.0701(14) 0.0528(11) -0.0088(10) 0.0243(9) 0.0036(10)
C21 0.0769(13) 0.0580(12) 0.0316(9) -0.0001(8) 0.0092(8) 0.0036(10)

loop_
_atom_type_symbol
_atom_type_description
_atom_type_scat_dispersion_real
_atom_type_scat_dispersion_imag
_atom_type_scat_source
C C 0.0033 0.0016 'International Tables Vol C Tables 4.2.6.8 and 6.1.1.4'
H H 0.0000 0.0000 'International Tables Vol C Tables 4.2.6.8 and 6.1.1.4'
N N 0.0061 0.0033 'International Tables Vol C Tables 4.2.6.8 and 6.1.1.4'
O O 0.0106 0.0060 'International Tables Vol C Tables 4.2.6.8 and 6.1.1.4'

loop_
_geom_angle_atom_site_label_1
_geom_angle_atom_site_label_2
_geom_angle_atom_site_label_3
_geom_angle
C2 C1 C14 119.31(15)
C2 C1 C15 120.66(15)
C14 C1 C15 120.02(15)
O1 N1 C15 126.52(14)
O1 N1 C16 121.57(14)
C15 N1 C16 111.52(13)
O2 N2 C15 126.78(15)
O2 N2 C17 121.41(14)
C15 N2 C17 111.57(14)
C3 C2 C1 119.89(15)
C2 C3 C12 120.05(15)
C2 C3 C4 119.03(14)
C12 C3 C4 120.91(14)
O4 C4 C5 121.46(15)
O4 C4 C3 121.10(14)
C5 C4 C3 117.43(14)
C6 C5 C10 119.56(15)
C6 C5 C4 119.16(15)
C10 C5 C4 121.28(14)
C7 C6 C5 119.95(18)
C8 C7 C6 120.69(18)
C7 C8 C9 120.12(17)
C8 C9 C10 120.27(18)
C5 C10 C9 119.41(16)
C5 C10 C11 121.12(14)
C9 C10 C11 119.47(15)
O11 C11 C10 121.63(16)
O11 C11 C12 120.45(16)
C10 C11 C12 117.85(14)
C13 C12 C3 119.69(15)
C13 C12 C11 119.20(15)
C3 C12 C11 121.06(15)
C14 C13 C12 120.41(16)
C13 C14 C1 120.43(16)
N1 C15 N2 108.31(14)
N1 C15 C1 126.44(14)
N2 C15 C1 125.24(15)
N1 C16 C18 110.79(16)
N1 C16 C19 105.46(15)
C18 C16 C19 110.75(18)
N1 C16 C17 100.42(13)
C18 C16 C17 115.44(16)
C19 C16 C17 113.05(16)
N2 C17 C21 110.35(14)
N2 C17 C20 106.32(15)
C21 C17 C20 109.53(16)
N2 C17 C16 100.17(13)
C21 C17 C16 115.23(16)
C20 C17 C16 114.47(16)

loop_
_geom_bond_atom_site_label_1
_geom_bond_atom_site_label_2
_geom_bond_distance
C1 C14 1.401(2)
C1 C15 1.463(2)
N1 O1 1.2790(19)
N1 C15 1.347(2)
N1 C16 1.507(2)
N2 O2 1.278(2)
C2 C1 1.399(2)
C3 C2 1.396(2)
C3 C12 1.396(2)
O4 C4 1.214(2)
C4 C5 1.489(2)
C4 C3 1.495(2)
C5 C6 1.394(2)
C5 C10 1.400(2)
C6 C7 1.384(3)
C7 C8 1.377(3)
C9 C8 1.378(3)
C10 C9 1.400(2)
C10 C11 1.477(2)
O11 C11 1.222(2)
C12 C13 1.392(2)
C12 C11 1.492(2)
C14 C13 1.377(3)
C15 N2 1.351(2)
C16 C18 1.515(3)
C16 C19 1.533(3)
C17 N2 1.504(2)
C17 C21 1.519(2)
C17 C20 1.523(3)
C17 C16 1.542(3)
